data_7154728
loop_
_publ_author_name
'Zhang, Chen'
'Huang, Bo'
'Bao, Ai-Qing'
'Li, Xiao'
'Guo, Shunna'
'Zhang, Jin-Quan'
'Xu, Jun-Zhi'
'Zhang, Rihao'
'Cui, Dong-Mei'

_publ_section_title
;
 Copper-catalyzed arylation of biguanide derivatives via C-N
 cross-coupling reactions.
;
_journal_issue 47
_journal_name_full 'Organic &amp; biomolecular chemistry'
_journal_page_first 11432
_journal_page_last 11437
_journal_paper_doi 10.1039/c5ob01258a
_journal_volume 13
_journal_year 2015
_chemical_formula_moiety ' C10 H16 N5, Br'
_chemical_formula_sum 'C10 H16 Br N5'
_chemical_formula_weight 286.19
_chemical_name_systematic
;
 ?
;
_space_group_IT_number 14
_symmetry_cell_setting monoclinic
_symmetry_space_group_name_Hall '-P 2yn'
_symmetry_space_group_name_H-M 'P 1 21/n 1'
_atom_sites_solution_hydrogens geom
_atom_sites_solution_primary direct
_atom_sites_solution_secondary difmap
_audit_creation_method SHELXL-97
_audit_update_record
;
2015-06-19 deposited with the CCDC.
2015-09-25 downloaded from the CCDC.
;
_cell_angle_alpha 90.00
_cell_angle_beta 105.995(2)
_cell_angle_gamma 90.00
_cell_formula_units_Z 4
_cell_length_a 12.2189(10)
_cell_length_b 5.8949(4)
_cell_length_c 18.2917(13)
_cell_measurement_reflns_used 6973
_cell_measurement_temperature 296(2)
_cell_measurement_theta_max 27.4
_cell_measurement_theta_min 3.2
_cell_volume 1266.53(16)
_computing_cell_refinement 'PROCESS-AUTO  (Rigaku,2006)'
_computing_data_collection 'PROCESS-AUTO  (Rigaku,2006)'
_computing_data_reduction 'CrystalStructure (Rigaku,2007)'
_computing_molecular_graphics 'Ortep3 for windows (Farrugia,1997)'
_computing_publication_material 'WinGX (Farrugia, 1999)'
_computing_structure_refinement 'SHELXL-97 (Sheldrick, 2008)'
_computing_structure_solution 'SHELXS-97 (Sheldrick, 2008)'
_diffrn_ambient_temperature 296(2)
_diffrn_detector_area_resol_mean 10.00
_diffrn_measured_fraction_theta_full 0.999
_diffrn_measured_fraction_theta_max 0.999
_diffrn_measurement_device_type 'Rigaku RAXIS-RAPID/ZJUG'
_diffrn_measurement_method \w
_diffrn_radiation_monochromator graphite
_diffrn_radiation_source 'rotating anode'
_diffrn_radiation_type MoK\a
_diffrn_radiation_wavelength 0.71073
_diffrn_reflns_av_R_equivalents 0.0590
_diffrn_reflns_av_sigmaI/netI 0.0471
_diffrn_reflns_limit_h_max 14
_diffrn_reflns_limit_h_min -14
_diffrn_reflns_limit_k_max 7
_diffrn_reflns_limit_k_min -6
_diffrn_reflns_limit_l_max 21
_diffrn_reflns_limit_l_min -21
_diffrn_reflns_number 9373
_diffrn_reflns_theta_full 25.02
_diffrn_reflns_theta_max 25.02
_diffrn_reflns_theta_min 3.43
_exptl_absorpt_coefficient_mu 3.229
_exptl_absorpt_correction_T_max 0.7499
_exptl_absorpt_correction_T_min 0.3463
_exptl_absorpt_correction_type multi-scan
_exptl_absorpt_process_details 'Higashi, T. (1995)'
_exptl_crystal_colour colorless'
_exptl_crystal_density_diffrn 1.501
_exptl_crystal_density_method 'not measured'
_exptl_crystal_description platelet
_exptl_crystal_F_000 584
_exptl_crystal_size_max 0.48
_exptl_crystal_size_mid 0.28
_exptl_crystal_size_min 0.09
_refine_diff_density_max 1.544
_refine_diff_density_min -1.379
_refine_diff_density_rms 0.277
_refine_ls_extinction_method none
_refine_ls_goodness_of_fit_ref 1.711
_refine_ls_hydrogen_treatment constr
_refine_ls_matrix_type full
_refine_ls_number_parameters 145
_refine_ls_number_reflns 2224
_refine_ls_number_restraints 0
_refine_ls_restrained_S_all 1.711
_refine_ls_R_factor_all 0.1608
_refine_ls_R_factor_gt 0.1344
_refine_ls_shift/su_max 0.000
_refine_ls_shift/su_mean 0.000
_refine_ls_structure_factor_coef Fsqd
_refine_ls_weighting_details 'calc w=1/[\s^2^(Fo^2^)+(0.2000P)^2^+0.0000P] where P=(Fo^2^+2Fc^2^)/3'
_refine_ls_weighting_scheme calc
_refine_ls_wR_factor_gt 0.4046
_refine_ls_wR_factor_ref 0.4318
_reflns_number_gt 1504
_reflns_number_total 2224
_reflns_threshold_expression >2sigma(I)
_cod_data_source_file c5ob01258a2.cif
_cod_data_source_block lx-0203
_cod_depositor_comments 'Adding full bibliography for 7154728--7154729.cif.'
_cod_database_code 7154728
_audit_block_doi 10.5517/cc1j7sg0

loop_
_symmetry_equiv_pos_as_xyz
'x, y, z'
'-x+1/2, y+1/2, -z+1/2'
'-x, -y, -z'
'x-1/2, -y-1/2, z-1/2'

loop_
_atom_site_label
_atom_site_type_symbol
_atom_site_fract_x
_atom_site_fract_y
_atom_site_fract_z
_atom_site_U_iso_or_equiv
_atom_site_adp_type
_atom_site_occupancy
_atom_site_symmetry_multiplicity
_atom_site_calc_flag
_atom_site_refinement_flags
C1 C 0.4975(7) 0.4681(13) 0.2982(4) 0.0242(18) Uani 1 1 d .
C2 C 0.4788(9) 0.2761(16) 0.2501(6) 0.035(2) Uani 1 1 d .
H2 H 0.5172 0.2594 0.2130 0.042 Uiso 1 1 calc R
C3 C 0.4021(10) 0.1134(18) 0.2595(6) 0.046(3) Uani 1 1 d .
H3 H 0.3906 -0.0180 0.2302 0.056 Uiso 1 1 calc R
C4 C 0.3436(10) 0.1480(19) 0.3122(8) 0.058(3) Uani 1 1 d .
H4 H 0.2883 0.0433 0.3157 0.069 Uiso 1 1 calc R
C5 C 0.3629(10) 0.329(2) 0.3597(7) 0.047(3) Uani 1 1 d .
H5 H 0.3250 0.3429 0.3971 0.057 Uiso 1 1 calc R
C6 C 0.4408(8) 0.4952(16) 0.3517(6) 0.037(2) Uani 1 1 d .
H6 H 0.4535 0.6228 0.3828 0.044 Uiso 1 1 calc R
C7 C 0.6564(8) 0.7462(13) 0.3365(5) 0.0262(19) Uani 1 1 d .
C8 C 0.7536(8) 0.8199(15) 0.4611(4) 0.0266(19) Uani 1 1 d .
C9 C 0.8339(9) 1.0958(18) 0.5597(5) 0.041(2) Uani 1 1 d .
H9A H 0.8094 1.2323 0.5791 0.062 Uiso 1 1 calc R
H9B H 0.8979 1.1287 0.5406 0.062 Uiso 1 1 calc R
H9C H 0.8555 0.9855 0.5997 0.062 Uiso 1 1 calc R
C10 C 0.6363(10) 1.145(2) 0.4738(6) 0.050(3) Uani 1 1 d .
H10A H 0.6425 1.2732 0.5072 0.074 Uiso 1 1 calc R
H10B H 0.5715 1.0554 0.4755 0.074 Uiso 1 1 calc R
H10C H 0.6270 1.1978 0.4227 0.074 Uiso 1 1 calc R
N1 N 0.5746(6) 0.6285(12) 0.2834(4) 0.0292(17) Uani 1 1 d .
H1 H 0.5699 0.6553 0.2364 0.035 Uiso 1 1 calc R
N2 N 0.7235(7) 0.8794(14) 0.3047(4) 0.038(2) Uani 1 1 d .
H2A H 0.7783 0.9667 0.3281 0.046 Uiso 1 1 d R
N3 N 0.6650(7) 0.7327(12) 0.4072(4) 0.0319(18) Uani 1 1 d .
H3A H 0.6120 0.6649 0.4214 0.038 Uiso 1 1 calc R
N4 N 0.8505(8) 0.7072(15) 0.4801(5) 0.047(2) Uani 1 1 d .
H4A H 0.9060 0.7545 0.5170 0.056 Uiso 1 1 calc R
H4B H 0.8583 0.5863 0.4557 0.056 Uiso 1 1 calc R
N5 N 0.7407(6) 1.0060(12) 0.4982(4) 0.0295(17) Uani 1 1 d .
Br1 Br 0.59247(14) 0.7836(3) 0.11668(8) 0.0756(9) Uani 1 1 d .

loop_
_atom_site_aniso_label
_atom_site_aniso_U_11
_atom_site_aniso_U_22
_atom_site_aniso_U_33
_atom_site_aniso_U_23
_atom_site_aniso_U_13
_atom_site_aniso_U_12
C1 0.020(4) 0.021(4) 0.025(4) 0.001(3) -0.004(3) 0.000(3)
C2 0.031(5) 0.040(5) 0.031(5) -0.001(4) 0.002(4) 0.000(4)
C3 0.038(6) 0.039(5) 0.056(6) 0.005(5) 0.002(5) -0.013(5)
C4 0.035(6) 0.044(6) 0.083(8) 0.020(6) -0.003(6) -0.017(5)
C5 0.034(6) 0.060(6) 0.054(6) 0.018(5) 0.019(5) 0.003(5)
C6 0.029(5) 0.036(5) 0.048(5) 0.003(4) 0.015(4) 0.003(4)
C7 0.022(5) 0.024(4) 0.030(5) -0.002(3) 0.004(4) -0.005(3)
C8 0.028(5) 0.033(4) 0.018(4) -0.001(3) 0.007(3) -0.003(4)
C9 0.041(6) 0.043(5) 0.030(5) -0.016(4) -0.006(4) -0.004(4)
C10 0.036(6) 0.053(6) 0.050(6) -0.006(5) -0.005(5) 0.019(5)
N1 0.033(4) 0.035(4) 0.016(3) 0.005(3) -0.001(3) -0.009(3)
N2 0.033(5) 0.047(5) 0.035(4) -0.003(4) 0.009(3) -0.021(4)
N3 0.025(4) 0.044(4) 0.028(4) -0.001(3) 0.009(3) -0.010(3)
N4 0.034(5) 0.053(5) 0.047(5) -0.025(4) 0.001(4) 0.003(4)
N5 0.024(4) 0.035(4) 0.027(3) 0.001(3) 0.003(3) 0.009(3)
Br1 0.0761(14) 0.0834(14) 0.0617(12) 0.0102(6) 0.0096(9) -0.0046(7)

loop_
_atom_type_symbol
_atom_type_description
_atom_type_scat_dispersion_real
_atom_type_scat_dispersion_imag
_atom_type_scat_source
C C 0.0033 0.0016 'International Tables Vol C Tables 4.2.6.8 and 6.1.1.4'
H H 0.0000 0.0000 'International Tables Vol C Tables 4.2.6.8 and 6.1.1.4'
N N 0.0061 0.0033 'International Tables Vol C Tables 4.2.6.8 and 6.1.1.4'
Br Br -0.2901 2.4595 'International Tables Vol C Tables 4.2.6.8 and 6.1.1.4'

loop_
_geom_angle_atom_site_label_1
_geom_angle_atom_site_label_2
_geom_angle_atom_site_label_3
_geom_angle
C6 C1 C2 121.1(9)
C6 C1 N1 124.0(8)
C2 C1 N1 114.8(8)
C3 C2 C1 118.4(10)
C3 C2 H2 120.8
C1 C2 H2 120.8
C4 C3 C2 119.3(11)
C4 C3 H3 120.4
C2 C3 H3 120.4
C5 C4 C3 122.5(10)
C5 C4 H4 118.7
C3 C4 H4 118.7
C4 C5 C6 119.2(11)
C4 C5 H5 120.4
C6 C5 H5 120.4
C1 C6 C5 119.3(10)
C1 C6 H6 120.3
C5 C6 H6 120.3
N3 C7 N2 125.1(8)
N3 C7 N1 121.9(8)
N2 C7 N1 113.0(8)
N4 C8 N5 120.5(8)
N4 C8 N3 118.9(8)
N5 C8 N3 120.4(8)
N5 C9 H9A 109.5
N5 C9 H9B 109.5
H9A C9 H9B 109.5
N5 C9 H9C 109.5
H9A C9 H9C 109.5
H9B C9 H9C 109.5
N5 C10 H10A 109.5
N5 C10 H10B 109.5
H10A C10 H10B 109.5
N5 C10 H10C 109.5
H10A C10 H10C 109.5
H10B C10 H10C 109.5
C7 N1 C1 126.6(7)
C7 N1 H1 116.7
C1 N1 H1 116.7
C7 N2 H2A 127.1
C7 N3 C8 123.0(8)
C7 N3 H3A 118.5
C8 N3 H3A 118.5
C8 N4 H4A 120.0
C8 N4 H4B 120.0
H4A N4 H4B 120.0
C8 N5 C9 121.2(8)
C8 N5 C10 121.4(8)
C9 N5 C10 117.1(8)

loop_
_geom_bond_atom_site_label_1
_geom_bond_atom_site_label_2
_geom_bond_distance
C1 C6 1.355(13)
C1 C2 1.413(13)
C1 N1 1.412(11)
C2 C3 1.385(15)
C2 H2 0.9300
C3 C4 1.365(19)
C3 H3 0.9300
C4 C5 1.354(19)
C4 H4 0.9300
C5 C6 1.401(15)
C5 H5 0.9300
C6 H6 0.9300
C7 N3 1.271(12)
C7 N2 1.376(12)
C7 N1 1.375(11)
C8 N4 1.318(13)
C8 N5 1.323(11)
C8 N3 1.348(12)
C9 N5 1.461(11)
C9 H9A 0.9600
C9 H9B 0.9600
C9 H9C 0.9600
C10 N5 1.480(12)
C10 H10A 0.9600
C10 H10B 0.9600
C10 H10C 0.9600
N1 H1 0.8600
N2 H2A 0.8595
N3 H3A 0.8600
N4 H4A 0.8600
N4 H4B 0.8600

loop_
_geom_torsion_atom_site_label_1
_geom_torsion_atom_site_label_2
_geom_torsion_atom_site_label_3
_geom_torsion_atom_site_label_4
_geom_torsion
C6 C1 C2 C3 -0.9(14)
N1 C1 C2 C3 -178.4(8)
C1 C2 C3 C4 2.9(15)
C2 C3 C4 C5 -4.6(18)
C3 C4 C5 C6 4.0(18)
C2 C1 C6 C5 0.4(14)
N1 C1 C6 C5 177.6(8)
C4 C5 C6 C1 -1.9(16)
N3 C7 N1 C1 -5.5(14)
N2 C7 N1 C1 175.9(8)
C6 C1 N1 C7 43.0(13)
C2 C1 N1 C7 -139.7(9)
N2 C7 N3 C8 -11.2(15)
N1 C7 N3 C8 170.4(8)
N4 C8 N3 C7 -78.6(12)
N5 C8 N3 C7 106.6(10)
N4 C8 N5 C9 1.8(14)
N3 C8 N5 C9 176.5(9)
N4 C8 N5 C10 174.9(10)
N3 C8 N5 C10 -10.4(13)
